data_4063970
loop_
_publ_author_name
'Sarish, Sankaranarayana Pillai'
'Jana, Anukul'
'Roesky, Herbert W.'
'Samuel, Prinson P.'
'Andrade, Carlos E. Abad'
'Dittrich, Birger'
'Schulzke, Carola'

_publ_section_title
;
 Synthesis of a Lewis Base Stabilized Dimer of N-Substituted Hydrosila
 Hydrazone and a Silaaziridine
;
_journal_issue 4
_journal_name_full Organometallics
_journal_page_first 912
_journal_paper_doi 10.1021/om101066w
_journal_volume 30
_journal_year 2011
_chemical_formula_sum 'C28 H35 Cl N4 Si'
_chemical_formula_weight 491.14
_chemical_name_systematic
;
 ?
;
_space_group_IT_number 2
_symmetry_cell_setting triclinic
_symmetry_space_group_name_Hall '-P 1'
_symmetry_space_group_name_H-M 'P -1'
_atom_sites_solution_hydrogens geom
_atom_sites_solution_primary direct
_atom_sites_solution_secondary difmap
_audit_creation_method SHELXL-97
_cell_angle_alpha 101.04(3)
_cell_angle_beta 102.46(3)
_cell_angle_gamma 96.72(3)
_cell_formula_units_Z 2
_cell_length_a 8.2690(17)
_cell_length_b 9.7193(19)
_cell_length_c 17.875(4)
_cell_measurement_reflns_used 11414
_cell_measurement_temperature 133(2)
_cell_measurement_theta_max 54.1
_cell_measurement_theta_min 4.3
_cell_volume 1357.9(6)
_computing_structure_refinement 'SHELXL-97 (Sheldrick, 2008)'
_diffrn_ambient_temperature 133(2)
_diffrn_measured_fraction_theta_full 0.961
_diffrn_measured_fraction_theta_max 0.961
_diffrn_measurement_device_type IPDSII
_diffrn_radiation_monochromator graphite
_diffrn_radiation_source 'fine-focus sealed tube'
_diffrn_radiation_type MoK\a
_diffrn_radiation_wavelength 0.71073
_diffrn_reflns_av_R_equivalents 0.0848
_diffrn_reflns_av_sigmaI/netI 0.0988
_diffrn_reflns_limit_h_max 9
_diffrn_reflns_limit_h_min -10
_diffrn_reflns_limit_k_max 12
_diffrn_reflns_limit_k_min -12
_diffrn_reflns_limit_l_max 22
_diffrn_reflns_limit_l_min -22
_diffrn_reflns_number 11414
_diffrn_reflns_theta_full 27.04
_diffrn_reflns_theta_max 27.04
_diffrn_reflns_theta_min 2.16
_exptl_absorpt_coefficient_mu 0.208
_exptl_absorpt_correction_T_max 0.9660
_exptl_absorpt_correction_T_min 0.8401
_exptl_absorpt_correction_type numerical
_exptl_absorpt_process_details 'face indexed'
_exptl_crystal_density_diffrn 1.201
_exptl_crystal_density_method 'not measured'
_exptl_crystal_F_000 524
_exptl_crystal_size_max 0.31
_exptl_crystal_size_mid 0.16
_exptl_crystal_size_min 0.10
_refine_diff_density_max 0.441
_refine_diff_density_min -0.294
_refine_diff_density_rms 0.054
_refine_ls_extinction_method none
_refine_ls_goodness_of_fit_ref 1.016
_refine_ls_hydrogen_treatment mixed
_refine_ls_matrix_type full
_refine_ls_number_parameters 321
_refine_ls_number_reflns 5733
_refine_ls_number_restraints 0
_refine_ls_restrained_S_all 1.016
_refine_ls_R_factor_all 0.1129
_refine_ls_R_factor_gt 0.0647
_refine_ls_shift/su_max 0.000
_refine_ls_shift/su_mean 0.000
_refine_ls_structure_factor_coef Fsqd
_refine_ls_weighting_details 'calc w=1/[\s^2^(Fo^2^)+(0.0602P)^2^+0.0000P] where P=(Fo^2^+2Fc^2^)/3'
_refine_ls_weighting_scheme calc
_refine_ls_wR_factor_gt 0.1322
_refine_ls_wR_factor_ref 0.1500
_reflns_number_gt 3682
_reflns_number_total 5733
_reflns_threshold_expression >2\s(I)
_cod_data_source_file om101066w_si_001.cif
_cod_data_source_block ppo34
_cod_original_cell_volume 1357.8(5)
_cod_original_sg_symbol_H-M P-1
_cod_database_code 4063970

loop_
_symmetry_equiv_pos_as_xyz
'x, y, z'
'-x, -y, -z'

loop_
_atom_site_label
_atom_site_type_symbol
_atom_site_fract_x
_atom_site_fract_y
_atom_site_fract_z
_atom_site_U_iso_or_equiv
_atom_site_adp_type
_atom_site_occupancy
_atom_site_symmetry_multiplicity
_atom_site_calc_flag
_atom_site_refinement_flags
Si1 Si 0.77231(11) 0.49230(9) 0.32758(5) 0.0317(2) Uani 1 1 d .
Cl1 Cl 0.72452(11) 0.65941(8) 0.41866(5) 0.0426(2) Uani 1 1 d .
N1 N 0.6221(3) 0.5365(3) 0.25726(15) 0.0344(6) Uani 1 1 d .
N2 N 0.5305(3) 0.4437(3) 0.19016(14) 0.0322(6) Uani 1 1 d .
N3 N 0.7447(3) 0.3378(3) 0.36832(14) 0.0330(6) Uani 1 1 d .
N4 N 0.8232(3) 0.3300(3) 0.26105(14) 0.0310(5) Uani 1 1 d .
C1 C 0.4248(4) 0.4882(3) 0.13954(17) 0.0310(6) Uani 1 1 d .
C2 C 0.3186(4) 0.3794(3) 0.07166(16) 0.0307(6) Uani 1 1 d .
C3 C 0.3309(4) 0.2352(3) 0.06621(18) 0.0363(7) Uani 1 1 d .
H3 H 0.4138 0.2087 0.1042 0.044 Uiso 1 1 calc R
C4 C 0.2250(4) 0.1315(3) 0.00683(19) 0.0405(8) Uani 1 1 d .
H4 H 0.2348 0.0344 0.0044 0.049 Uiso 1 1 calc R
C5 C 0.1039(4) 0.1676(3) -0.04961(19) 0.0407(8) Uani 1 1 d .
H5 H 0.0301 0.0957 -0.0902 0.049 Uiso 1 1 calc R
C6 C 0.0917(4) 0.3089(3) -0.04622(19) 0.0397(8) Uani 1 1 d .
H6 H 0.0097 0.3343 -0.0850 0.048 Uiso 1 1 calc R
C7 C 0.1981(4) 0.4142(3) 0.01343(18) 0.0358(7) Uani 1 1 d .
H7 H 0.1890 0.5111 0.0147 0.043 Uiso 1 1 calc R
C8 C 0.4009(4) 0.6407(3) 0.14862(17) 0.0323(7) Uani 1 1 d .
C9 C 0.4556(4) 0.7223(3) 0.09979(19) 0.0374(7) Uani 1 1 d .
H9 H 0.5076 0.6808 0.0605 0.045 Uiso 1 1 calc R
C10 C 0.4346(4) 0.8632(3) 0.1082(2) 0.0424(8) Uani 1 1 d .
H10 H 0.4707 0.9175 0.0742 0.051 Uiso 1 1 calc R
C11 C 0.3610(4) 0.9256(3) 0.1660(2) 0.0443(8) Uani 1 1 d .
H11 H 0.3472 1.0224 0.1717 0.053 Uiso 1 1 calc R
C12 C 0.3083(4) 0.8468(3) 0.2151(2) 0.0418(8) Uani 1 1 d .
H12 H 0.2582 0.8895 0.2549 0.050 Uiso 1 1 calc R
C13 C 0.3279(4) 0.7045(3) 0.20684(18) 0.0362(7) Uani 1 1 d .
H13 H 0.2914 0.6508 0.2410 0.043 Uiso 1 1 calc R
C14 C 0.6513(4) 0.2924(3) 0.42481(18) 0.0363(7) Uani 1 1 d .
C15 C 0.4807(4) 0.3392(4) 0.4062(2) 0.0465(8) Uani 1 1 d .
H15A H 0.4962 0.4421 0.4102 0.070 Uiso 1 1 calc R
H15B H 0.4172 0.3155 0.4436 0.070 Uiso 1 1 calc R
H15C H 0.4189 0.2901 0.3527 0.070 Uiso 1 1 calc R
C16 C 0.7512(5) 0.3612(4) 0.50862(19) 0.0495(9) Uani 1 1 d .
H16A H 0.8604 0.3292 0.5182 0.074 Uiso 1 1 calc R
H16B H 0.6890 0.3337 0.5458 0.074 Uiso 1 1 calc R
H16C H 0.7683 0.4648 0.5157 0.074 Uiso 1 1 calc R
C17 C 0.6193(5) 0.1301(4) 0.4150(2) 0.0487(9) Uani 1 1 d .
H17A H 0.5665 0.0848 0.3598 0.073 Uiso 1 1 calc R
H17B H 0.5448 0.1051 0.4479 0.073 Uiso 1 1 calc R
H17C H 0.7262 0.0970 0.4311 0.073 Uiso 1 1 calc R
C18 C 0.8118(4) 0.2585(3) 0.31533(17) 0.0318(7) Uani 1 1 d .
C19 C 0.8833(4) 0.1282(3) 0.32692(18) 0.0330(7) Uani 1 1 d .
C20 C 1.0148(4) 0.1413(3) 0.39197(18) 0.0364(7) Uani 1 1 d .
H20 H 1.0549 0.2309 0.4275 0.044 Uiso 1 1 calc R
C21 C 1.0879(5) 0.0252(4) 0.4056(2) 0.0464(8) Uani 1 1 d .
H21 H 1.1783 0.0351 0.4503 0.056 Uiso 1 1 calc R
C22 C 1.0294(5) -0.1063(4) 0.3539(2) 0.0490(9) Uani 1 1 d .
H22 H 1.0798 -0.1864 0.3632 0.059 Uiso 1 1 calc R
C23 C 0.8979(5) -0.1204(3) 0.2889(2) 0.0468(9) Uani 1 1 d .
H23 H 0.8578 -0.2103 0.2536 0.056 Uiso 1 1 calc R
C24 C 0.8245(4) -0.0037(3) 0.2752(2) 0.0393(7) Uani 1 1 d .
H24 H 0.7341 -0.0136 0.2305 0.047 Uiso 1 1 calc R
C25 C 0.9268(4) 0.3159(3) 0.20257(18) 0.0349(7) Uani 1 1 d .
C26 C 0.9312(4) 0.4508(4) 0.1718(2) 0.0421(8) Uani 1 1 d .
H26A H 0.8166 0.4612 0.1474 0.063 Uiso 1 1 calc R
H26B H 0.9986 0.4457 0.1328 0.063 Uiso 1 1 calc R
H26C H 0.9814 0.5327 0.2155 0.063 Uiso 1 1 calc R
C27 C 0.8431(5) 0.1923(4) 0.1334(2) 0.0519(9) Uani 1 1 d .
H27A H 0.8422 0.1029 0.1511 0.078 Uiso 1 1 calc R
H27B H 0.9058 0.1901 0.0926 0.078 Uiso 1 1 calc R
H27C H 0.7275 0.2044 0.1119 0.078 Uiso 1 1 calc R
C28 C 1.1063(5) 0.2998(5) 0.2401(2) 0.0534(9) Uani 1 1 d .
H28A H 1.1519 0.3752 0.2877 0.080 Uiso 1 1 calc R
H28B H 1.1764 0.3071 0.2028 0.080 Uiso 1 1 calc R
H28C H 1.1057 0.2069 0.2539 0.080 Uiso 1 1 calc R
H1 H 0.944(3) 0.558(3) 0.3444(16) 0.023(7) Uiso 1 1 d .
H1N H 0.588(5) 0.624(5) 0.271(2) 0.068(12) Uiso 1 1 d .

loop_
_atom_site_aniso_label
_atom_site_aniso_U_11
_atom_site_aniso_U_22
_atom_site_aniso_U_33
_atom_site_aniso_U_23
_atom_site_aniso_U_13
_atom_site_aniso_U_12
Si1 0.0348(4) 0.0305(4) 0.0268(4) 0.0017(3) 0.0060(3) 0.0042(3)
Cl1 0.0521(5) 0.0391(4) 0.0322(4) -0.0028(3) 0.0093(3) 0.0092(4)
N1 0.0396(14) 0.0280(13) 0.0299(13) -0.0002(10) 0.0024(11) 0.0054(11)
N2 0.0346(13) 0.0298(13) 0.0298(13) 0.0033(10) 0.0075(11) 0.0023(10)
N3 0.0349(13) 0.0368(13) 0.0282(13) 0.0064(10) 0.0107(10) 0.0058(11)
N4 0.0343(13) 0.0303(12) 0.0275(12) 0.0046(10) 0.0088(10) 0.0026(10)
C1 0.0322(15) 0.0313(15) 0.0281(15) 0.0039(12) 0.0078(12) 0.0033(12)
C2 0.0337(15) 0.0313(15) 0.0267(14) 0.0025(11) 0.0110(12) 0.0043(12)
C3 0.0408(17) 0.0303(15) 0.0347(16) 0.0052(13) 0.0053(14) 0.0044(13)
C4 0.0479(19) 0.0294(15) 0.0399(18) 0.0026(13) 0.0060(15) 0.0067(14)
C5 0.0424(18) 0.0363(17) 0.0364(17) -0.0001(13) 0.0043(14) 0.0032(14)
C6 0.0416(18) 0.0381(17) 0.0336(17) 0.0011(13) 0.0023(14) 0.0075(14)
C7 0.0417(17) 0.0340(16) 0.0312(15) 0.0049(12) 0.0082(13) 0.0103(13)
C8 0.0301(15) 0.0338(15) 0.0300(15) 0.0037(12) 0.0040(12) 0.0052(12)
C9 0.0401(17) 0.0362(16) 0.0361(17) 0.0077(13) 0.0110(14) 0.0051(14)
C10 0.0452(19) 0.0387(17) 0.0432(18) 0.0138(14) 0.0081(15) 0.0038(14)
C11 0.0444(19) 0.0307(16) 0.053(2) 0.0065(15) 0.0046(16) 0.0076(14)
C12 0.0416(18) 0.0372(17) 0.0436(19) -0.0009(15) 0.0126(15) 0.0067(14)
C13 0.0379(17) 0.0339(16) 0.0338(16) 0.0026(13) 0.0089(13) 0.0019(13)
C14 0.0356(16) 0.0457(18) 0.0291(15) 0.0061(13) 0.0127(13) 0.0083(14)
C15 0.0357(17) 0.056(2) 0.050(2) 0.0088(17) 0.0181(15) 0.0058(15)
C16 0.050(2) 0.068(2) 0.0322(17) 0.0123(16) 0.0124(15) 0.0121(18)
C17 0.052(2) 0.048(2) 0.054(2) 0.0174(17) 0.0284(18) 0.0054(16)
C18 0.0305(15) 0.0313(15) 0.0306(15) 0.0043(12) 0.0059(12) 0.0010(12)
C19 0.0330(15) 0.0314(15) 0.0343(16) 0.0054(12) 0.0097(13) 0.0047(12)
C20 0.0388(17) 0.0343(16) 0.0356(16) 0.0082(13) 0.0078(13) 0.0059(13)
C21 0.0452(19) 0.053(2) 0.0442(19) 0.0176(16) 0.0109(16) 0.0112(16)
C22 0.053(2) 0.0416(19) 0.062(2) 0.0226(17) 0.0195(18) 0.0159(16)
C23 0.054(2) 0.0287(16) 0.060(2) 0.0082(15) 0.0227(18) 0.0036(15)
C24 0.0374(17) 0.0364(17) 0.0422(18) 0.0064(14) 0.0109(14) 0.0005(13)
C25 0.0379(16) 0.0361(16) 0.0338(16) 0.0093(13) 0.0137(13) 0.0076(13)
C26 0.0483(19) 0.0425(18) 0.0422(18) 0.0139(14) 0.0223(16) 0.0059(15)
C27 0.077(3) 0.0407(19) 0.0382(18) -0.0013(15) 0.0266(18) 0.0023(18)
C28 0.045(2) 0.077(3) 0.054(2) 0.031(2) 0.0254(17) 0.0235(19)

loop_
_atom_type_symbol
_atom_type_description
_atom_type_scat_dispersion_real
_atom_type_scat_dispersion_imag
_atom_type_scat_source
C C 0.0033 0.0016 'International Tables Vol C Tables 4.2.6.8 and 6.1.1.4'
H H 0.0000 0.0000 'International Tables Vol C Tables 4.2.6.8 and 6.1.1.4'
N N 0.0061 0.0033 'International Tables Vol C Tables 4.2.6.8 and 6.1.1.4'
Si Si 0.0817 0.0704 'International Tables Vol C Tables 4.2.6.8 and 6.1.1.4'
Cl Cl 0.1484 0.1585 'International Tables Vol C Tables 4.2.6.8 and 6.1.1.4'

loop_
_geom_angle_atom_site_label_1
_geom_angle_atom_site_label_2
_geom_angle_atom_site_label_3
_geom_angle
N1 Si1 N3 124.83(13)
N1 Si1 N4 97.65(12)
N3 Si1 N4 69.99(11)
N1 Si1 Cl1 90.23(10)
N3 Si1 Cl1 101.69(9)
N4 Si1 Cl1 170.86(9)
N2 N1 Si1 124.3(2)
C1 N2 N1 119.7(2)
C18 N3 C14 129.6(3)
C18 N3 Si1 92.80(19)
C14 N3 Si1 136.3(2)
C18 N4 C25 129.8(3)
C18 N4 Si1 88.68(18)
C25 N4 Si1 132.9(2)
N2 C1 C2 116.8(3)
N2 C1 C8 123.3(2)
C2 C1 C8 119.9(3)
C7 C2 C3 117.7(3)
C7 C2 C1 122.1(3)
C3 C2 C1 120.1(3)
C4 C3 C2 121.1(3)
C3 C4 C5 120.5(3)
C6 C5 C4 119.4(3)
C5 C6 C7 120.5(3)
C6 C7 C2 120.8(3)
C13 C8 C9 118.7(3)
C13 C8 C1 121.0(3)
C9 C8 C1 120.2(3)
C10 C9 C8 120.4(3)
C9 C10 C11 120.4(3)
C12 C11 C10 119.8(3)
C11 C12 C13 120.3(3)
C8 C13 C12 120.4(3)
N3 C14 C15 106.8(3)
N3 C14 C16 109.2(3)
C15 C14 C16 111.9(3)
N3 C14 C17 112.7(3)
C15 C14 C17 107.1(3)
C16 C14 C17 109.2(3)
N4 C18 N3 106.9(3)
N4 C18 C19 128.0(3)
N3 C18 C19 124.3(3)
C20 C19 C24 119.5(3)
C20 C19 C18 117.6(3)
C24 C19 C18 122.9(3)
C21 C20 C19 120.5(3)
C20 C21 C22 120.0(3)
C23 C22 C21 119.9(3)
C22 C23 C24 120.1(3)
C23 C24 C19 120.0(3)
N4 C25 C26 106.9(2)
N4 C25 C27 110.0(3)
C26 C25 C27 107.6(3)
N4 C25 C28 111.4(3)
C26 C25 C28 109.1(3)
C27 C25 C28 111.7(3)

loop_
_geom_bond_atom_site_label_1
_geom_bond_atom_site_label_2
_geom_bond_distance
Si1 N1 1.722(3)
Si1 N3 1.802(3)
Si1 N4 1.932(3)
Si1 Cl1 2.2045(13)
N1 N2 1.364(3)
N2 C1 1.291(4)
N3 C18 1.359(4)
N3 C14 1.496(4)
N4 C18 1.310(4)
N4 C25 1.485(4)
C1 C2 1.481(4)
C1 C8 1.501(4)
C2 C7 1.399(4)
C2 C3 1.404(4)
C3 C4 1.375(4)
C4 C5 1.388(5)
C5 C6 1.379(5)
C6 C7 1.388(4)
C8 C13 1.394(4)
C8 C9 1.395(5)
C9 C10 1.385(5)
C10 C11 1.387(5)
C11 C12 1.375(5)
C12 C13 1.395(5)
C14 C15 1.521(5)
C14 C16 1.525(4)
C14 C17 1.538(5)
C18 C19 1.490(4)
C19 C20 1.384(4)
C19 C24 1.393(4)
C20 C21 1.378(5)
C21 C22 1.390(5)
C22 C23 1.382(5)
C23 C24 1.385(5)
C25 C26 1.515(5)
C25 C27 1.523(4)
C25 C28 1.531(5)
